data_9006452
loop_
_publ_author_name
'Yang, H.'
'Hazen, R. M.'
'Downs, R. T.'
'Finger, L. W.'

_publ_section_title
;
 Structural change associated with the incommensurate-normal phase transition
 in akermanite, Ca2MgSi2O7, at high pressure
 Sample: P = 1.80 GPa
;
_journal_name_full 'Physics and Chemistry of Minerals'
_journal_page_first 510
_journal_page_last 519
_journal_paper_doi 10.1007/s002690050066
_journal_volume 24
_journal_year 1997
_chemical_formula_sum 'Ca2 Mg O7 Si2'
_chemical_name_mineral Akermanite
_space_group_IT_number 113
_symmetry_space_group_name_Hall 'P -4 2ab'
_symmetry_space_group_name_H-M 'P -4 21 m'
_cell_angle_alpha 90
_cell_angle_beta 90
_cell_angle_gamma 90
_cell_length_a 7.7937
_cell_length_b 7.7937
_cell_length_c 4.9696
_cell_formula_units_Z 2
_cell_volume 301.862
_database_code_amcsd 0008034
_diffrn_ambient_pressure 1.8e+06
_exptl_crystal_density_diffrn 2.999
_cod_original_formula_sum 'Ca2 Mg Si2 O7'
_cod_database_code 9006452

loop_
_space_group_symop_operation_xyz
x,y,z
1/2-y,1/2-x,z
y,-x,-z
1/2-x,1/2+y,-z
-x,-y,z
1/2+y,1/2+x,z
-y,x,-z
1/2+x,1/2-y,-z

loop_
_atom_site_aniso_label
_atom_site_aniso_U_11
_atom_site_aniso_U_22
_atom_site_aniso_U_33
_atom_site_aniso_U_12
_atom_site_aniso_U_13
_atom_site_aniso_U_23
Ca 0.01692 0.01692 0.01376 0.00646 0.00196 0.00196
Mg 0.00739 0.00739 0.01702 0.00000 0.00000 0.00000
Si 0.00985 0.00985 0.01001 -0.00031 -0.00020 -0.00020
O1 0.02216 0.02216 0.01151 -0.01292 0.00000 0.00000
O2 0.01816 0.01816 0.01902 0.00646 -0.00255 -0.00255
O3 0.02493 0.00985 0.01314 -0.00369 0.00471 -0.00432

loop_
_atom_site_label
_atom_site_fract_x
_atom_site_fract_y
_atom_site_fract_z
_atom_site_U_iso_or_equiv
Ca 0.33310 0.16690 0.50530 0.01596
Mg 0.00000 0.00000 0.00000 0.01051
Si 0.14040 0.35960 0.93460 0.00988
O1 0.50000 0.00000 0.18380 0.01900
O2 0.14040 0.35960 0.25580 0.01900
O3 0.08130 0.18530 0.78190 0.01646

loop_
_cod_related_entry_id
_cod_related_entry_database
_cod_related_entry_code
1 AMCSD 0008034
